data_2201558
loop_
_publ_author_name
'Lemmer, Markus'
'Lerner, Hans-Wolfram'
'Bolte, Michael'

_publ_section_title
;
 Potassium <i>trans</i>-diaquabis(malonato)chromium(III) trihydrate
;
_journal_issue 8
_journal_name_full 'Acta Crystallographica Section E'
_journal_page_first m447
_journal_page_last m448
_journal_paper_doi 10.1107/S1600536802013077
_journal_volume 58
_journal_year 2002
_chemical_formula_iupac 'K [Cr (C3 H2 O4)2 (H2 O)2] (H2 O)3'
_chemical_formula_moiety 'C6 H14 Cr K O13'
_chemical_formula_sum 'C6 H14 Cr K O13'
_chemical_formula_weight 385.27
_chemical_name_systematic ?
_space_group_IT_number 14
_symmetry_cell_setting monoclinic
_symmetry_space_group_name_Hall '-P 2yn'
_symmetry_space_group_name_H-M 'P 1 21/n 1'
_atom_sites_solution_hydrogens geom
_atom_sites_solution_primary direct
_atom_sites_solution_secondary difmap
_audit_creation_method SHELXL-97
_cell_angle_alpha 90.00
_cell_angle_beta 96.791(6)
_cell_angle_gamma 90.00
_cell_formula_units_Z 4
_cell_length_a 7.0279(5)
_cell_length_b 11.6943(5)
_cell_length_c 16.5623(12)
_cell_measurement_reflns_used 34274
_cell_measurement_temperature 173(2)
_cell_measurement_theta_max 29.7
_cell_measurement_theta_min 3.7
_cell_volume 1351.65(15)
_computing_cell_refinement X-AREA
_computing_data_collection 'X-AREA (Stoe & Cie, 2001)'
_computing_data_reduction X-AREA
_computing_molecular_graphics 'XP in SHELXTL-Plus (Sheldrick, 1991)'
_computing_structure_refinement 'SHELXL97 (Sheldrick, 1997) '
_computing_structure_solution 'SHELXS97 (Sheldrick, 1997) '
_diffrn_ambient_temperature 173(2)
_diffrn_measured_fraction_theta_full 0.991
_diffrn_measured_fraction_theta_max 0.991
_diffrn_measurement_device_type 'STOE IPDS-II two-circle'
_diffrn_measurement_method \w
_diffrn_radiation_monochromator graphite
_diffrn_radiation_source 'fine-focus sealed tube'
_diffrn_radiation_type MoK\a
_diffrn_radiation_wavelength 0.71073
_diffrn_reflns_av_R_equivalents 0.0509
_diffrn_reflns_av_sigmaI/netI 0.0231
_diffrn_reflns_limit_h_max 9
_diffrn_reflns_limit_h_min -9
_diffrn_reflns_limit_k_max 16
_diffrn_reflns_limit_k_min -16
_diffrn_reflns_limit_l_max 23
_diffrn_reflns_limit_l_min -23
_diffrn_reflns_number 25347
_diffrn_reflns_theta_full 29.73
_diffrn_reflns_theta_max 29.73
_diffrn_reflns_theta_min 3.70
_exptl_absorpt_coefficient_mu 1.222
_exptl_absorpt_correction_T_max 0.764
_exptl_absorpt_correction_T_min 0.583
_exptl_absorpt_correction_type empirical
_exptl_absorpt_process_details '(MULABS; Spek, 1990; Blessing, 1995)'
_exptl_crystal_colour purple
_exptl_crystal_density_diffrn 1.893
_exptl_crystal_density_method 'not measured'
_exptl_crystal_description block
_exptl_crystal_F_000 788
_exptl_crystal_size_max 0.48
_exptl_crystal_size_mid 0.24
_exptl_crystal_size_min 0.22
_refine_diff_density_max 0.435
_refine_diff_density_min -0.704
_refine_ls_extinction_method none
_refine_ls_goodness_of_fit_ref 1.025
_refine_ls_hydrogen_treatment mixed
_refine_ls_matrix_type full
_refine_ls_number_parameters 230
_refine_ls_number_reflns 3803
_refine_ls_number_restraints 0
_refine_ls_restrained_S_all 1.025
_refine_ls_R_factor_all 0.0270
_refine_ls_R_factor_gt 0.0247
_refine_ls_shift/su_max 0.002
_refine_ls_shift/su_mean 0.000
_refine_ls_structure_factor_coef Fsqd
_refine_ls_weighting_details 'calc w = 1/[\s^2^(Fo^2^)+(0.0389P)^2^+0.4185P] where P = (Fo^2^+2Fc^2^)/3'
_refine_ls_weighting_scheme calc
_refine_ls_wR_factor_gt 0.0646
_refine_ls_wR_factor_ref 0.0659
_reflns_number_gt 3536
_reflns_number_total 3803
_reflns_threshold_expression I>2\s(I)
_cod_data_source_file ob6153.cif
_cod_data_source_block I
_cod_depositor_comments
;
The following automatic conversions were performed:

'_exptl_absorpt_correction_type' value 'Empirical' changed to
'empirical' according to
/home/saulius/struct/CIF-dictionaries/cif_core.dic dictionary named
'cif_core.dic' version 2.4.1 from 2010-06-29.

Automatic conversion script
Id: cif_fix_values 1715 2011-07-08 13:25:40Z adriana 
;
_cod_original_sg_symbol_H-M 'P 21/n'
_cod_database_code 2201558
_cod_database_fobs_code 2201558

loop_
_symmetry_equiv_pos_as_xyz
'x, y, z'
'-x+1/2, y+1/2, -z+1/2'
'-x, -y, -z'
'x-1/2, -y-1/2, z-1/2'

loop_
_atom_site_label
_atom_site_fract_x
_atom_site_fract_y
_atom_site_fract_z
_atom_site_U_iso_or_equiv
_atom_site_adp_type
_atom_site_calc_flag
_atom_site_refinement_flags
_atom_site_occupancy
_atom_site_disorder_assembly
_atom_site_disorder_group
_atom_site_type_symbol
Cr1 0.55435(2) 0.600339(14) 0.695396(9) 0.01232(6) Uani d . 1 . . Cr
K1 0.55847(4) 0.82573(2) 0.508217(16) 0.02319(7) Uani d . 1 . . K
C1 0.38760(15) 0.81433(9) 0.74146(6) 0.01553(19) Uani d . 1 . . C
O11 0.47968(12) 0.76079(7) 0.69157(5) 0.01695(15) Uani d . 1 . . O
O12 0.37073(14) 0.92032(8) 0.73864(5) 0.02202(17) Uani d . 1 . . O
C2 0.28967(16) 0.74680(10) 0.80326(7) 0.0199(2) Uani d . 1 . . C
H2A 0.2546 0.8011 0.8449 0.024 Uiso calc R 1 . . H
H2B 0.1687 0.7156 0.7751 0.024 Uiso calc R 1 . . H
C3 0.39948(15) 0.64855(9) 0.84715(6) 0.01531(18) Uani d . 1 . . C
O31 0.51224(11) 0.58641(7) 0.80933(5) 0.01588(15) Uani d . 1 . . O
O32 0.37107(13) 0.62856(8) 0.91810(5) 0.02247(17) Uani d . 1 . . O
C4 0.70021(16) 0.38346(10) 0.63991(7) 0.01712(19) Uani d . 1 . . C
O41 0.62969(12) 0.43866(7) 0.69623(5) 0.01791(16) Uani d . 1 . . O
O42 0.70211(15) 0.27760(8) 0.63612(6) 0.02580(19) Uani d . 1 . . O
C5 0.79681(19) 0.44910(11) 0.57674(8) 0.0255(2) Uani d . 1 . . C
H5A 0.9248 0.4734 0.6024 0.031 Uiso calc R 1 . . H
H5B 0.8173 0.3955 0.5323 0.031 Uiso calc R 1 . . H
C6 0.69501(15) 0.55337(9) 0.53898(6) 0.01591(19) Uani d . 1 . . C
O61 0.59623(12) 0.61571(7) 0.58211(5) 0.01722(15) Uani d . 1 . . O
O62 0.71157(14) 0.57934(8) 0.46767(5) 0.02444(18) Uani d . 1 . . O
O1 0.28364(11) 0.55248(7) 0.66045(5) 0.01683(15) Uani d . 1 . . O
H1A 0.242(3) 0.5098(17) 0.6925(13) 0.033(5) Uiso d . 1 . . H
H1B 0.281(3) 0.5181(17) 0.6168(13) 0.031(5) Uiso d . 1 . . H
O2 0.82200(11) 0.65416(8) 0.73047(5) 0.01799(15) Uani d . 1 . . O
H2C 0.826(3) 0.6913(17) 0.7748(13) 0.032(5) Uiso d . 1 . . H
H2D 0.859(3) 0.7002(18) 0.6972(13) 0.036(5) Uiso d . 1 . . H
O3 0.92215(17) 0.82155(9) 0.63799(7) 0.0327(2) Uani d . 1 . . O
H3A 1.022(4) 0.830(2) 0.6117(15) 0.053(6) Uiso d . 1 . . H
H3B 0.921(4) 0.879(2) 0.6706(17) 0.059(7) Uiso d . 1 . . H
O4 0.18756(14) 0.89028(10) 0.53672(7) 0.0286(2) Uani d . 1 . . O
H4A 0.102(3) 0.8916(19) 0.4946(15) 0.043(6) Uiso d . 1 . . H
H4B 0.187(3) 0.957(2) 0.5484(15) 0.046(6) Uiso d . 1 . . H
O5 0.57363(16) 1.01361(9) 0.61085(6) 0.02728(19) Uani d . 1 . . O
H5C 0.675(4) 1.037(2) 0.6317(17) 0.063(8) Uiso d . 1 . . H
H5D 0.520(3) 0.9918(19) 0.6528(14) 0.043(6) Uiso d . 1 . . H

loop_
_atom_site_aniso_label
_atom_site_aniso_U_11
_atom_site_aniso_U_22
_atom_site_aniso_U_33
_atom_site_aniso_U_12
_atom_site_aniso_U_13
_atom_site_aniso_U_23
Cr1 0.01460(9) 0.01117(9) 0.01154(9) 0.00019(5) 0.00298(6) 0.00077(5)
K1 0.02673(13) 0.01761(13) 0.02617(13) 0.00148(9) 0.00701(9) 0.00350(9)
C1 0.0157(4) 0.0157(5) 0.0150(4) 0.0010(3) 0.0013(3) 0.0005(3)
O11 0.0210(4) 0.0134(4) 0.0173(3) 0.0019(3) 0.0058(3) 0.0009(3)
O12 0.0295(4) 0.0151(4) 0.0229(4) 0.0035(3) 0.0096(3) 0.0005(3)
C2 0.0194(5) 0.0200(5) 0.0217(5) 0.0037(4) 0.0079(4) 0.0050(4)
C3 0.0150(4) 0.0163(5) 0.0147(4) -0.0020(4) 0.0020(3) -0.0006(3)
O31 0.0183(4) 0.0165(4) 0.0133(3) 0.0016(3) 0.0039(3) 0.0014(3)
O32 0.0255(4) 0.0280(4) 0.0149(4) 0.0029(3) 0.0062(3) 0.0028(3)
C4 0.0183(5) 0.0162(5) 0.0167(5) 0.0038(4) 0.0011(4) 0.0019(4)
O41 0.0238(4) 0.0135(4) 0.0172(3) 0.0034(3) 0.0053(3) 0.0018(3)
O42 0.0395(5) 0.0158(4) 0.0227(4) 0.0066(4) 0.0061(4) 0.0004(3)
C5 0.0266(6) 0.0247(6) 0.0276(6) 0.0092(5) 0.0132(4) 0.0073(5)
C6 0.0168(4) 0.0158(5) 0.0153(4) -0.0033(4) 0.0023(3) -0.0012(4)
O61 0.0225(4) 0.0163(4) 0.0134(3) 0.0012(3) 0.0046(3) 0.0014(3)
O62 0.0362(5) 0.0230(4) 0.0153(4) -0.0008(4) 0.0079(3) 0.0003(3)
O1 0.0173(3) 0.0184(4) 0.0151(3) -0.0034(3) 0.0030(3) 0.0000(3)
O2 0.0162(3) 0.0209(4) 0.0170(4) -0.0023(3) 0.0025(3) 0.0002(3)
O3 0.0386(5) 0.0284(5) 0.0336(5) -0.0069(4) 0.0142(4) -0.0012(4)
O4 0.0241(4) 0.0327(6) 0.0285(5) -0.0022(4) 0.0007(4) -0.0037(4)
O5 0.0350(5) 0.0259(5) 0.0206(4) -0.0065(4) 0.0020(4) 0.0012(3)

loop_
_atom_type_symbol
_atom_type_description
_atom_type_scat_dispersion_real
_atom_type_scat_dispersion_imag
_atom_type_scat_source
C C 0.0033 0.0016 'International Tables Vol C Tables 4.2.6.8 and 6.1.1.4'
H H 0.0000 0.0000 'International Tables Vol C Tables 4.2.6.8 and 6.1.1.4'
Cr Cr 0.3209 0.6236 'International Tables Vol C Tables 4.2.6.8 and 6.1.1.4'
K K 0.2009 0.2494 'International Tables Vol C Tables 4.2.6.8 and 6.1.1.4'
O O 0.0106 0.0060 'International Tables Vol C Tables 4.2.6.8 and 6.1.1.4'

loop_
_geom_angle_atom_site_label_1
_geom_angle_atom_site_label_2
_geom_angle_atom_site_label_3
_geom_angle_site_symmetry_1
_geom_angle_site_symmetry_3
_geom_angle
O61 Cr1 O11 . . 87.16(3)
O61 Cr1 O31 . . 179.48(3)
O11 Cr1 O31 . . 92.34(3)
O61 Cr1 O41 . . 91.40(3)
O11 Cr1 O41 . . 178.53(3)
O31 Cr1 O41 . . 89.11(3)
O61 Cr1 O1 . . 89.65(4)
O11 Cr1 O1 . . 90.96(4)
O31 Cr1 O1 . . 90.50(3)
O41 Cr1 O1 . . 88.80(4)
O61 Cr1 O2 . . 90.38(4)
O11 Cr1 O2 . . 86.96(4)
O31 Cr1 O2 . . 89.45(3)
O41 Cr1 O2 . . 93.29(4)
O1 Cr1 O2 . . 177.91(4)
O61 K1 O5 . . 116.19(3)
O61 K1 O5 . 3_676 157.09(3)
O5 K1 O5 . 3_676 83.43(3)
O61 K1 O4 . . 102.04(3)
O5 K1 O4 . . 69.69(3)
O5 K1 O4 3_676 . 72.60(3)
O61 K1 O32 . 4_675 111.22(3)
O5 K1 O32 . 4_675 101.33(3)
O5 K1 O32 3_676 4_675 73.57(3)
O4 K1 O32 . 4_675 145.76(3)
O61 K1 O42 . 3_666 90.70(3)
O5 K1 O42 . 3_666 139.71(3)
O5 K1 O42 3_676 3_666 66.41(3)
O4 K1 O42 . 3_666 75.96(3)
O32 K1 O42 4_675 3_666 95.25(3)
O61 K1 O3 . . 69.67(3)
O5 K1 O3 . . 67.88(3)
O5 K1 O3 3_676 . 131.88(3)
O4 K1 O3 . . 125.88(3)
O32 K1 O3 4_675 . 75.27(3)
O42 K1 O3 3_666 . 152.40(3)
O61 K1 O62 . . 42.65(2)
O5 K1 O62 . . 149.26(3)
O5 K1 O62 3_676 . 123.51(3)
O4 K1 O62 . . 128.63(3)
O32 K1 O62 4_675 . 75.99(3)
O42 K1 O62 3_666 . 70.44(2)
O3 K1 O62 . . 82.06(3)
O61 K1 O11 . . 52.44(2)
O5 K1 O11 . . 67.02(3)
O5 K1 O11 3_676 . 137.53(3)
O4 K1 O11 . . 68.93(3)
O32 K1 O11 4_675 . 139.71(3)
O42 K1 O11 3_666 . 118.91(3)
O3 K1 O11 . . 64.55(3)
O62 K1 O11 . . 94.89(2)
O61 K1 C6 . . 21.47(2)
O5 K1 C6 . . 132.15(3)
O5 K1 C6 3_676 . 144.13(3)
O4 K1 C6 . . 119.04(3)
O32 K1 C6 4_675 . 91.91(3)
O42 K1 C6 3_666 . 83.01(3)
O3 K1 C6 . . 71.67(3)
O62 K1 C6 . . 21.68(2)
O11 K1 C6 . . 73.27(2)
O61 K1 K1 . 3_676 156.11(2)
O5 K1 K1 . 3_676 41.98(2)
O5 K1 K1 3_676 3_676 41.45(2)
O4 K1 K1 . 3_676 64.36(2)
O32 K1 K1 4_675 3_676 86.59(2)
O42 K1 K1 3_666 3_676 103.81(2)
O3 K1 K1 . 3_676 101.45(2)
O62 K1 K1 . 3_676 160.809(19)
O11 K1 K1 . 3_676 103.682(17)
C6 K1 K1 . 3_676 173.11(2)
O12 C1 O11 . . 121.24(10)
O12 C1 C2 . . 119.57(10)
O11 C1 C2 . . 119.14(10)
C1 O11 Cr1 . . 127.49(7)
C1 O11 K1 . . 130.50(7)
Cr1 O11 K1 . . 100.43(3)
C3 C2 C1 . . 118.02(9)
C3 C2 H2A . . 107.8
C1 C2 H2A . . 107.8
C3 C2 H2B . . 107.8
C1 C2 H2B . . 107.8
H2A C2 H2B . . 107.1
O32 C3 O31 . . 122.13(10)
O32 C3 C2 . . 117.84(10)
O31 C3 C2 . . 119.98(9)
C3 O31 Cr1 . . 126.47(7)
C3 O32 K1 . 4_576 133.10(8)
O42 C4 O41 . . 123.19(11)
O42 C4 C5 . . 117.44(10)
O41 C4 C5 . . 119.28(10)
C4 O41 Cr1 . . 127.41(7)
C4 O42 K1 . 3_666 114.96(7)
C6 C5 C4 . . 117.64(10)
C6 C5 H5A . . 107.9
C4 C5 H5A . . 107.9
C6 C5 H5B . . 107.9
C4 C5 H5B . . 107.9
H5A C5 H5B . . 107.2
O62 C6 O61 . . 120.70(11)
O62 C6 C5 . . 119.95(10)
O61 C6 C5 . . 119.33(10)
O62 C6 K1 . . 71.28(7)
O61 C6 K1 . . 51.60(5)
C5 C6 K1 . . 160.68(8)
C6 O61 Cr1 . . 129.80(7)
C6 O61 K1 . . 106.92(7)
Cr1 O61 K1 . . 119.76(4)
C6 O62 K1 . . 87.04(7)
Cr1 O1 H1A . . 113.0(14)
Cr1 O1 H1B . . 108.0(13)
H1A O1 H1B . . 108(2)
Cr1 O2 H2C . . 110.3(13)
Cr1 O2 H2D . . 111.6(14)
H2C O2 H2D . . 105.0(19)
K1 O3 H3A . . 107.0(16)
K1 O3 H3B . . 110.2(18)
H3A O3 H3B . . 107(2)
K1 O4 H4A . . 116.0(15)
K1 O4 H4B . . 109.2(17)
H4A O4 H4B . . 99(2)
K1 O5 K1 . 3_676 96.57(3)
K1 O5 H5C . . 120(2)
K1 O5 H5C 3_676 . 106(2)
K1 O5 H5D . . 105.6(15)
K1 O5 H5D 3_676 . 128.5(15)
H5C O5 H5D . . 102(2)

loop_
_geom_bond_atom_site_label_1
_geom_bond_atom_site_label_2
_geom_bond_site_symmetry_2
_geom_bond_distance
_geom_bond_publ_flag
Cr1 O61 . 1.9417(8) y
Cr1 O11 . 1.9474(8) y
Cr1 O31 . 1.9512(8) y
Cr1 O41 . 1.9630(8) y
Cr1 O1 . 2.0018(8) y
Cr1 O2 . 2.0034(8) y
K1 O61 . 2.7428(9) y
K1 O5 . 2.7723(10) y
K1 O5 3_676 2.8014(10) y
K1 O4 . 2.8069(11) y
K1 O32 4_675 2.8488(9) y
K1 O42 3_666 3.0811(11) y
K1 O3 . 3.1394(13) y
K1 O62 . 3.1752(10) y
K1 O11 . 3.2408(9) y
K1 C6 . 3.3480(12) ?
K1 K1 3_676 4.1606(5) ?
C1 O12 . 1.2455(14) ?
C1 O11 . 1.2727(13) ?
C1 C2 . 1.5205(15) ?
C2 C3 . 1.5203(15) ?
C2 H2A . 0.9900 ?
C2 H2B . 0.9900 ?
C3 O32 . 1.2373(13) ?
C3 O31 . 1.2906(13) ?
O32 K1 4_576 2.8488(9) ?
C4 O42 . 1.2396(15) ?
C4 O41 . 1.2813(13) ?
C4 C5 . 1.5208(16) ?
O42 K1 3_666 3.0811(10) ?
C5 C6 . 1.5112(16) ?
C5 H5A . 0.9900 ?
C5 H5B . 0.9900 ?
C6 O62 . 1.2383(14) ?
C6 O61 . 1.2810(13) ?
O1 H1A . 0.81(2) ?
O1 H1B . 0.83(2) ?
O2 H2C . 0.85(2) ?
O2 H2D . 0.83(2) ?
O3 H3A . 0.87(3) ?
O3 H3B . 0.87(3) ?
O4 H4A . 0.86(2) ?
O4 H4B . 0.80(3) ?
O5 K1 3_676 2.8014(10) ?
O5 H5C . 0.80(3) ?
O5 H5D . 0.87(2) ?

loop_
_geom_hbond_atom_site_label_D
_geom_hbond_atom_site_label_H
_geom_hbond_atom_site_label_A
_geom_hbond_site_symmetry_A
_geom_hbond_distance_DH
_geom_hbond_distance_HA
_geom_hbond_distance_DA
_geom_hbond_angle_DHA
O1 H1A O12 2_546 0.81(2) 1.80(2) 2.6054(12) 175(2)
O1 H1B O62 3_666 0.83(2) 1.81(2) 2.6262(12) 170(2)
O2 H2C O42 2_656 0.85(2) 1.82(2) 2.6614(13) 171.0(19)
O2 H2D O3 . 0.83(2) 1.81(2) 2.6321(14) 169(2)
O3 H3A O4 1_655 0.87(3) 1.94(3) 2.7710(15) 160(2)
O3 H3B O41 2_656 0.87(3) 2.38(3) 3.1280(14) 145(2)
O3 H3B O31 2_656 0.87(3) 2.48(3) 3.2361(14) 146(2)
O4 H4A O32 4_575 0.86(2) 1.95(2) 2.7968(14) 165(2)
O4 H4B O32 2_556 0.80(3) 2.14(3) 2.9271(15) 169(2)
O5 H5C O31 2_656 0.80(3) 2.37(3) 3.1675(14) 174(3)
O5 H5D O12 . 0.87(2) 2.04(2) 2.9011(13) 170(2)

loop_
_geom_torsion_atom_site_label_1
_geom_torsion_atom_site_label_2
_geom_torsion_atom_site_label_3
_geom_torsion_atom_site_label_4
_geom_torsion_site_symmetry_1
_geom_torsion_site_symmetry_4
_geom_torsion
O12 C1 O11 Cr1 . . 170.22(8)
C2 C1 O11 Cr1 . . -12.35(14)
O12 C1 O11 K1 . . -27.05(15)
C2 C1 O11 K1 . . 150.38(8)
O61 Cr1 O11 C1 . . 163.23(9)
O31 Cr1 O11 C1 . . -16.91(9)
O1 Cr1 O11 C1 . . 73.62(9)
O2 Cr1 O11 C1 . . -106.24(9)
O61 Cr1 O11 K1 . . -3.51(3)
O31 Cr1 O11 K1 . . 176.35(3)
O1 Cr1 O11 K1 . . -93.11(3)
O2 Cr1 O11 K1 . . 87.03(3)
O61 K1 O11 C1 . . -163.02(10)
O5 K1 O11 C1 . . 38.39(9)
O5 K1 O11 C1 3_676 . -11.27(11)
O4 K1 O11 C1 . . -37.68(9)
O32 K1 O11 C1 4_675 . 118.59(9)
O42 K1 O11 C1 3_666 . -97.03(9)
O3 K1 O11 C1 . . 113.84(9)
O62 K1 O11 C1 . . -167.36(9)
C6 K1 O11 C1 . . -168.91(9)
K1 K1 O11 C1 3_676 . 17.50(9)
O61 K1 O11 Cr1 . . 3.13(3)
O5 K1 O11 Cr1 . . -155.47(4)
O5 K1 O11 Cr1 3_676 . 154.87(4)
O4 K1 O11 Cr1 . . 128.46(4)
O32 K1 O11 Cr1 4_675 . -75.27(5)
O42 K1 O11 Cr1 3_666 . 69.11(4)
O3 K1 O11 Cr1 . . -80.02(4)
O62 K1 O11 Cr1 . . -1.22(3)
C6 K1 O11 Cr1 . . -2.77(3)
K1 K1 O11 Cr1 3_676 . -176.36(3)
O12 C1 C2 C3 . . -138.93(11)
O11 C1 C2 C3 . . 43.59(15)
C1 C2 C3 O32 . . 147.03(11)
C1 C2 C3 O31 . . -35.60(16)
O32 C3 O31 Cr1 . . 174.74(8)
C2 C3 O31 Cr1 . . -2.52(14)
O11 Cr1 O31 C3 . . 24.78(9)
O41 Cr1 O31 C3 . . -155.00(9)
O1 Cr1 O31 C3 . . -66.20(9)
O2 Cr1 O31 C3 . . 111.71(9)
O31 C3 O32 K1 . 4_576 -153.28(8)
C2 C3 O32 K1 . 4_576 24.03(16)
O42 C4 O41 Cr1 . . -162.33(9)
C5 C4 O41 Cr1 . . 21.19(15)
O61 Cr1 O41 C4 . . 7.43(10)
O31 Cr1 O41 C4 . . -172.43(10)
O1 Cr1 O41 C4 . . 97.06(10)
O2 Cr1 O41 C4 . . -83.03(10)
O41 C4 O42 K1 . 3_666 112.13(10)
C5 C4 O42 K1 . 3_666 -71.33(12)
O42 C4 C5 C6 . . 137.36(12)
O41 C4 C5 C6 . . -45.96(17)
C4 C5 C6 O62 . . -147.63(12)
C4 C5 C6 O61 . . 34.18(17)
C4 C5 C6 K1 . . 90.8(2)
O61 K1 C6 O62 . . 162.98(11)
O5 K1 C6 O62 . . -149.45(7)
O5 K1 C6 O62 3_676 . 21.83(9)
O4 K1 C6 O62 . . 122.44(7)
O32 K1 C6 O62 4_675 . -42.28(7)
O42 K1 C6 O62 3_666 . 52.78(7)
O3 K1 C6 O62 . . -116.08(7)
O11 K1 C6 O62 . . 175.83(7)
O5 K1 C6 O61 . . 47.56(8)
O5 K1 C6 O61 3_676 . -141.16(7)
O4 K1 C6 O61 . . -40.55(8)
O32 K1 C6 O61 4_675 . 154.74(7)
O42 K1 C6 O61 3_666 . -110.20(7)
O3 K1 C6 O61 . . 80.94(7)
O62 K1 C6 O61 . . -162.98(11)
O11 K1 C6 O61 . . 12.85(6)
O61 K1 C6 C5 . . -68.2(2)
O5 K1 C6 C5 . . -20.6(2)
O5 K1 C6 C5 3_676 . 150.6(2)
O4 K1 C6 C5 . . -108.7(2)
O32 K1 C6 C5 4_675 . 86.5(2)
O42 K1 C6 C5 3_666 . -178.4(2)
O3 K1 C6 C5 . . 12.7(2)
O62 K1 C6 C5 . . 128.8(2)
O11 K1 C6 C5 . . -55.3(2)
O62 C6 O61 Cr1 . . -177.06(8)
C5 C6 O61 Cr1 . . 1.11(15)
K1 C6 O61 Cr1 . . -158.26(11)
O62 C6 O61 K1 . . -18.81(12)
C5 C6 O61 K1 . . 159.37(9)
O11 Cr1 O61 C6 . . 160.60(10)
O41 Cr1 O61 C6 . . -19.63(10)
O1 Cr1 O61 C6 . . -108.42(10)
O2 Cr1 O61 C6 . . 73.67(10)
O11 Cr1 O61 K1 . . 4.70(4)
O41 Cr1 O61 K1 . . -175.53(4)
O1 Cr1 O61 K1 . . 95.67(4)
O2 Cr1 O61 K1 . . -82.24(4)
O5 K1 O61 C6 . . -142.43(7)
O5 K1 O61 C6 3_676 . 70.78(11)
O4 K1 O61 C6 . . 144.47(7)
O32 K1 O61 C6 4_675 . -27.23(7)
O42 K1 O61 C6 3_666 . 68.68(7)
O3 K1 O61 C6 . . -91.46(7)
O62 K1 O61 C6 . . 9.18(6)
O11 K1 O61 C6 . . -164.42(8)
K1 K1 O61 C6 3_676 . -163.19(6)
O5 K1 O61 Cr1 . . 18.44(6)
O5 K1 O61 Cr1 3_676 . -128.36(7)
O4 K1 O61 Cr1 . . -54.67(5)
O32 K1 O61 Cr1 4_675 . 133.64(4)
O42 K1 O61 Cr1 3_666 . -130.46(4)
O3 K1 O61 Cr1 . . 69.40(4)
O62 K1 O61 Cr1 . . 170.04(6)
O11 K1 O61 Cr1 . . -3.55(3)
C6 K1 O61 Cr1 . . 160.86(10)
K1 K1 O61 Cr1 3_676 . -2.32(9)
O61 C6 O62 K1 . . 15.47(10)
C5 C6 O62 K1 . . -162.69(10)
O61 K1 O62 C6 . . -9.10(6)
O5 K1 O62 C6 . . 47.48(10)
O5 K1 O62 C6 3_676 . -164.85(7)
O4 K1 O62 C6 . . -70.83(8)
O32 K1 O62 C6 4_675 . 136.13(7)
O42 K1 O62 C6 3_666 . -122.99(7)
O3 K1 O62 C6 . . 59.42(7)
O11 K1 O62 C6 . . -4.01(7)
K1 K1 O62 C6 3_676 . 161.49(6)
O61 K1 O5 K1 . 3_676 -167.61(3)
O5 K1 O5 K1 3_676 3_676 0.0
O4 K1 O5 K1 . 3_676 -73.84(4)
O32 K1 O5 K1 4_675 3_676 71.74(3)
O42 K1 O5 K1 3_666 3_676 -40.64(6)
O3 K1 O5 K1 . 3_676 140.55(4)
O62 K1 O5 K1 . 3_676 153.32(4)
O11 K1 O5 K1 . 3_676 -148.80(4)
C6 K1 O5 K1 . 3_676 174.87(3)
